data_2239779
loop_
_publ_author_name
'Savithri, M. P.'
'Suresh, M.'
'Raghunathan, R.'
'Vimala, G.'
'Raja, R.'
'SubbiahPandi, A.'

_publ_section_title
;
 Crystal structures of ethyl
 (2<i>S</i>*,2'<i>R</i>*)-1'-methyl-2'',3-dioxo-2,3-dihydrodispiro[1-benzothiophene-2,3'-pyrrolidine-2',3''-indoline]-4'-carboxylate
 and ethyl
 (2<i>S</i>*,2'<i>R</i>*)-5''-chloro-1'-methyl-2'',3-dioxo-2,3-dihydrodispiro[1-benzothiophene-2,3'-pyrrolidine-2',3''-indoline]-4'-carboxylate
;
_journal_coeditor_code SU2728
_journal_issue 8
_journal_name_full 'Acta Crystallographica Section E'
_journal_page_first 94
_journal_page_last 97
_journal_paper_doi 10.1107/S1600536814015426
_journal_volume 70
_journal_year 2014
_chemical_formula_iupac 'C22 H19 Cl N2 O4 S'
_chemical_formula_moiety 'C22 H19 Cl N2 O4 S'
_chemical_formula_sum 'C22 H19 Cl N2 O4 S'
_chemical_formula_weight 442.90
_chemical_name_systematic
'Ethyl (2<i>S</i>*,2'<i>R</i>*)-5''-chloro-1'-methyl-2'',3-dioxo-2,3-dihydrodispiro[1-benzothiophene-2,3'-pyrrolidine-2',3''-indoline]-4'-carboxylate'
_space_group_crystal_system triclinic
_space_group_IT_number 2
_space_group_name_Hall '-P 1'
_space_group_name_H-M_alt 'P -1'
_symmetry_space_group_name_Hall '-P 1'
_symmetry_space_group_name_H-M 'P -1'
_atom_sites_solution_hydrogens mixed
_atom_sites_solution_primary direct
_atom_sites_solution_secondary difmap
_audit_creation_method SHELXL-2013
_cell_angle_alpha 85.973(2)
_cell_angle_beta 65.612(2)
_cell_angle_gamma 62.089(2)
_cell_formula_units_Z 2
_cell_length_a 10.4678(5)
_cell_length_b 10.9074(5)
_cell_length_c 11.5652(5)
_cell_measurement_temperature 293(2)
_cell_measurement_theta_max 25.00
_cell_measurement_theta_min 1.96
_cell_volume 1050.25(9)
_computing_cell_refinement 'APEX2 and SAINT (Bruker, 2004)'
_computing_data_collection 'APEX2 (Bruker, 2004)'
_computing_data_reduction 'SAINT and XPREP (Bruker, 2004)'
_computing_molecular_graphics 'Mercury (Macrae <i>et al.</i>, 2008) and PLATON (Spek, 2009)'
_computing_publication_material 'SHELXL2013 (Sheldrick, 2008), PLATON (Spek, 2009) and publCIF (Westrip, 2010)'
_computing_structure_refinement 'SHELXL2013 (Sheldrick, 2008)'
_computing_structure_solution 'SHELXS97 (Sheldrick, 2008)'
_diffrn_measured_fraction_theta_full 0.992
_diffrn_measured_fraction_theta_max 0.992
_diffrn_measurement_device_type 'Bruker AXS kappa APEX2 CCD'
_diffrn_radiation_type MoK\a
_diffrn_radiation_wavelength 0.71073
_diffrn_reflns_av_R_equivalents 0.0238
_diffrn_reflns_limit_h_max 10
_diffrn_reflns_limit_h_min -12
_diffrn_reflns_limit_k_max 11
_diffrn_reflns_limit_k_min -13
_diffrn_reflns_limit_l_max 12
_diffrn_reflns_limit_l_min -13
_diffrn_reflns_number 16876
_diffrn_reflns_theta_full 25.242
_diffrn_reflns_theta_max 25.250
_diffrn_reflns_theta_min 2.138
_exptl_absorpt_coefficient_mu 0.313
_exptl_absorpt_correction_T_max 0.9401
_exptl_absorpt_correction_T_min 0.9307
_exptl_absorpt_correction_type multi-scan
_exptl_absorpt_process_details '(SADABS; Sheldrick, 1996)'
_exptl_crystal_colour colourless
_exptl_crystal_density_diffrn 1.401
_exptl_crystal_description block
_exptl_crystal_F_000 460
_exptl_crystal_size_max 0.35
_exptl_crystal_size_mid 0.30
_exptl_crystal_size_min 0.30
_refine_diff_density_max 0.287
_refine_diff_density_min -0.269
_refine_ls_extinction_method none
_refine_ls_goodness_of_fit_ref 1.110
_refine_ls_hydrogen_treatment mixed
_refine_ls_matrix_type full
_refine_ls_number_parameters 276
_refine_ls_number_reflns 3788
_refine_ls_number_restraints 0
_refine_ls_restrained_S_all 1.110
_refine_ls_R_factor_all 0.0463
_refine_ls_R_factor_gt 0.0357
_refine_ls_shift/su_max 0.000
_refine_ls_shift/su_mean 0.000
_refine_ls_structure_factor_coef Fsqd
_refine_ls_weighting_details 'w=1/[\s^2^(Fo^2^)+(0.0458P)^2^+0.3849P] where P=(Fo^2^+2Fc^2^)/3'
_refine_ls_weighting_scheme calc
_refine_ls_wR_factor_gt 0.0960
_refine_ls_wR_factor_ref 0.1028
_reflns_number_gt 3178
_reflns_number_total 3788
_reflns_threshold_expression I>2\s(I)
_cod_data_source_file su2728sup1.cif
_cod_data_source_block II
_cod_original_cell_volume 1050.26(9)
_cod_database_code 2239779
_cod_database_fobs_code 2239779
_shelx_space_group_comment
;
The symmetry employed for this shelxl refinement is uniquely defined
by the following loop, which should always be used as a source of
symmetry information in preference to the above space-group names.
They are only intended as comments.
;
_shelxl_version_number 2.013

loop_
_space_group_symop_operation_xyz
'x, y, z'
'-x, -y, -z'

loop_
_atom_site_type_symbol
_atom_site_label
_atom_site_fract_x
_atom_site_fract_y
_atom_site_fract_z
_atom_site_U_iso_or_equiv
_atom_site_adp_type
_atom_site_calc_flag
_atom_site_occupancy
Cl Cl1 0.78453(7) -0.07384(7) 0.27294(5) 0.06115(18) Uani d 1
S S1 0.47022(6) 0.40379(5) 0.61542(4) 0.04426(15) Uani d 1
O O1 0.24464(18) 0.30234(17) 0.93183(14) 0.0622(4) Uani d 1
O O2 0.5511(2) 0.14387(16) 0.96174(13) 0.0596(4) Uani d 1
O O3 0.5065(3) 0.6187(2) 0.8095(3) 0.1135(8) Uani d 1
O O4 0.2715(3) 0.62165(17) 0.89290(19) 0.0794(5) Uani d 1
N N1 0.5579(2) -0.00867(18) 0.83019(16) 0.0476(4) Uani d 1
H H1N 0.534(3) -0.054(2) 0.886(2) 0.057 Uiso d 1
N N2 0.7301(2) 0.20503(19) 0.70036(16) 0.0493(4) Uani d 1
C C1 0.0252(3) 0.4697(2) 0.8114(2) 0.0612(6) Uani d 1
H H1 -0.0287 0.4448 0.8874 0.073 Uiso calc 1
C C2 -0.0533(3) 0.5469(3) 0.7396(3) 0.0782(8) Uani d 1
H H2 -0.1613 0.5752 0.7672 0.094 Uiso calc 1
C C3 0.0283(3) 0.5822(3) 0.6265(3) 0.0793(8) Uani d 1
H H3 -0.0262 0.6340 0.5788 0.095 Uiso calc 1
C C4 0.1878(3) 0.5431(3) 0.5823(2) 0.0629(6) Uani d 1
H H4 0.2411 0.5676 0.5058 0.075 Uiso calc 1
C C5 0.2670(2) 0.4661(2) 0.65526(19) 0.0444(4) Uani d 1
C C6 0.1862(2) 0.42945(19) 0.76880(18) 0.0443(4) Uani d 1
C C7 0.2853(2) 0.34936(19) 0.83467(17) 0.0420(4) Uani d 1
C C8 0.4562(2) 0.33081(19) 0.76494(16) 0.0378(4) Uani d 1
C C9 0.4971(3) 0.4035(2) 0.84540(19) 0.0498(5) Uani d 1
H H9 0.4533 0.3873 0.9344 0.060 Uiso calc 1
C C10 0.6786(3) 0.3230(3) 0.7914(2) 0.0643(6) Uani d 1
H H10 0.7241 0.3823 0.7485 0.077 Uiso calc 1
H H11 0.7118 0.2898 0.8595 0.077 Uiso calc 1
C C11 0.5959(2) 0.17760(19) 0.73600(16) 0.0378(4) Uani d 1
C C12 0.5630(2) 0.1056(2) 0.85934(18) 0.0448(4) Uani d 1
C C13 0.6002(2) -0.03474(19) 0.69931(17) 0.0396(4) Uani d 1
C C14 0.6242(2) 0.07240(18) 0.63836(16) 0.0358(4) Uani d 1
C C15 0.6818(2) 0.0617(2) 0.50663(17) 0.0394(4) Uani d 1
H H15 0.7009 0.1311 0.4639 0.047 Uiso calc 1
C C16 0.7104(2) -0.0557(2) 0.43996(18) 0.0439(4) Uani d 1
C C17 0.6825(2) -0.1597(2) 0.5010(2) 0.0491(5) Uani d 1
H H17 0.7014 -0.2364 0.4533 0.059 Uiso calc 1
C C18 0.6265(2) -0.1503(2) 0.6330(2) 0.0492(5) Uani d 1
H H18 0.6074 -0.2198 0.6755 0.059 Uiso calc 1
C C19 0.8815(3) 0.0837(3) 0.6825(3) 0.0811(8) Uani d 1
H H22A 0.9067 0.0101 0.6227 0.122 Uiso calc 1
H H22B 0.8732 0.0515 0.7634 0.122 Uiso calc 1
H H19 0.9647 0.1094 0.6496 0.122 Uiso calc 1
C C20 0.4289(4) 0.5589(3) 0.8460(3) 0.0688(7) Uani d 1
C C21 0.1907(6) 0.7722(3) 0.8925(5) 0.1379(18) Uani d 1
H H20A 0.1867 0.8208 0.9620 0.165 Uiso calc 1
H H20B 0.2502 0.7944 0.8122 0.165 Uiso calc 1
C C22 0.0345(5) 0.8180(3) 0.9074(5) 0.1294(15) Uani d 1
H H21A -0.0217 0.9186 0.9177 0.194 Uiso calc 1
H H21B -0.0205 0.7869 0.9820 0.194 Uiso calc 1
H H21C 0.0389 0.7797 0.8328 0.194 Uiso calc 1

loop_
_atom_site_aniso_label
_atom_site_aniso_U_11
_atom_site_aniso_U_22
_atom_site_aniso_U_33
_atom_site_aniso_U_12
_atom_site_aniso_U_13
_atom_site_aniso_U_23
Cl1 0.0577(3) 0.0831(4) 0.0385(3) -0.0329(3) -0.0163(2) -0.0048(2)
S1 0.0478(3) 0.0544(3) 0.0399(3) -0.0309(2) -0.0221(2) 0.0220(2)
O1 0.0585(9) 0.0682(10) 0.0430(8) -0.0321(8) -0.0069(7) 0.0171(7)
O2 0.0964(12) 0.0631(9) 0.0399(8) -0.0478(9) -0.0388(8) 0.0224(7)
O3 0.158(2) 0.0845(14) 0.163(2) -0.0951(16) -0.0874(18) 0.0504(14)
O4 0.1093(16) 0.0397(9) 0.0970(14) -0.0343(10) -0.0535(12) 0.0116(8)
N1 0.0641(11) 0.0461(9) 0.0387(9) -0.0316(8) -0.0234(8) 0.0172(7)
N2 0.0486(9) 0.0683(11) 0.0483(9) -0.0363(9) -0.0274(8) 0.0151(8)
C1 0.0441(11) 0.0570(13) 0.0658(14) -0.0223(10) -0.0099(10) -0.0021(11)
C2 0.0431(12) 0.0802(18) 0.101(2) -0.0206(12) -0.0317(14) 0.0097(16)
C3 0.0645(16) 0.0875(19) 0.095(2) -0.0303(14) -0.0514(16) 0.0261(16)
C4 0.0618(14) 0.0712(15) 0.0665(14) -0.0327(12) -0.0387(12) 0.0247(12)
C5 0.0468(11) 0.0438(10) 0.0456(11) -0.0231(9) -0.0211(9) 0.0070(8)
C6 0.0425(10) 0.0387(10) 0.0453(11) -0.0183(8) -0.0138(9) -0.0021(8)
C7 0.0460(10) 0.0368(10) 0.0355(10) -0.0215(8) -0.0084(8) 0.0001(8)
C8 0.0491(10) 0.0410(10) 0.0314(9) -0.0281(8) -0.0180(8) 0.0115(7)
C9 0.0785(14) 0.0518(12) 0.0426(11) -0.0435(11) -0.0336(10) 0.0153(9)
C10 0.0840(17) 0.0814(16) 0.0663(15) -0.0578(14) -0.0467(13) 0.0207(12)
C11 0.0434(10) 0.0463(10) 0.0322(9) -0.0260(8) -0.0197(8) 0.0136(7)
C12 0.0554(11) 0.0462(11) 0.0364(10) -0.0252(9) -0.0234(9) 0.0144(8)
C13 0.0366(9) 0.0421(10) 0.0389(10) -0.0175(8) -0.0174(8) 0.0087(8)
C14 0.0322(8) 0.0405(9) 0.0348(9) -0.0167(7) -0.0159(7) 0.0069(7)
C15 0.0341(9) 0.0495(11) 0.0367(9) -0.0211(8) -0.0163(8) 0.0084(8)
C16 0.0334(9) 0.0574(12) 0.0380(10) -0.0188(9) -0.0153(8) 0.0004(8)
C17 0.0448(11) 0.0481(11) 0.0536(12) -0.0193(9) -0.0226(9) -0.0035(9)
C18 0.0494(11) 0.0431(11) 0.0589(13) -0.0238(9) -0.0254(10) 0.0100(9)
C19 0.0530(14) 0.104(2) 0.091(2) -0.0317(14) -0.0412(14) 0.0100(16)
C20 0.116(2) 0.0585(14) 0.0698(16) -0.0582(16) -0.0565(16) 0.0242(12)
C21 0.190(5) 0.0420(16) 0.224(5) -0.044(2) -0.142(4) 0.033(2)
C22 0.142(4) 0.060(2) 0.162(4) -0.028(2) -0.071(3) 0.034(2)

loop_
_atom_type_symbol
_atom_type_description
_atom_type_scat_dispersion_real
_atom_type_scat_dispersion_imag
_atom_type_scat_source
C C 0.0033 0.0016 'International Tables Vol C Tables 4.2.6.8 and 6.1.1.4'
H H 0.0000 0.0000 'International Tables Vol C Tables 4.2.6.8 and 6.1.1.4'
Cl Cl 0.1484 0.1585 'International Tables Vol C Tables 4.2.6.8 and 6.1.1.4'
N N 0.0061 0.0033 'International Tables Vol C Tables 4.2.6.8 and 6.1.1.4'
O O 0.0106 0.0060 'International Tables Vol C Tables 4.2.6.8 and 6.1.1.4'
S S 0.1246 0.1234 'International Tables Vol C Tables 4.2.6.8 and 6.1.1.4'

loop_
_geom_angle_atom_site_label_1
_geom_angle_atom_site_label_2
_geom_angle_atom_site_label_3
_geom_angle
C5 S1 C8 93.13(9)
C20 O4 C21 116.5(3)
C12 N1 C13 111.90(16)
C12 N1 H1N 120.4(16)
C13 N1 H1N 127.7(16)
C19 N2 C10 114.16(18)
C19 N2 C11 115.48(18)
C10 N2 C11 107.82(16)
C2 C1 C6 119.0(2)
C2 C1 H1 120.5
C6 C1 H1 120.5
C1 C2 C3 119.9(2)
C1 C2 H2 120.0
C3 C2 H2 120.0
C4 C3 C2 122.0(2)
C4 C3 H3 119.0
C2 C3 H3 119.0
C3 C4 C5 118.1(2)
C3 C4 H4 120.9
C5 C4 H4 120.9
C6 C5 C4 120.30(19)
C6 C5 S1 114.19(14)
C4 C5 S1 125.49(17)
C5 C6 C1 120.6(2)
C5 C6 C7 113.80(17)
C1 C6 C7 125.61(19)
O1 C7 C6 126.40(18)
O1 C7 C8 121.59(18)
C6 C7 C8 112.01(15)
C7 C8 C9 113.63(15)
C7 C8 C11 115.91(14)
C9 C8 C11 100.13(14)
C7 C8 S1 106.50(12)
C9 C8 S1 110.40(12)
C11 C8 S1 110.23(12)
C20 C9 C10 114.2(2)
C20 C9 C8 114.23(17)
C10 C9 C8 104.53(16)
C20 C9 H9 107.9
C10 C9 H9 107.9
C8 C9 H9 107.9
N2 C10 C9 105.75(16)
N2 C10 H10 110.6
C9 C10 H10 110.6
N2 C10 H11 110.6
C9 C10 H11 110.6
H10 C10 H11 108.7
N2 C11 C14 113.34(15)
N2 C11 C8 100.04(14)
C14 C11 C8 119.28(14)
N2 C11 C12 114.02(14)
C14 C11 C12 101.08(14)
C8 C11 C12 109.68(14)
O2 C12 N1 126.35(17)
O2 C12 C11 125.72(17)
N1 C12 C11 107.87(15)
C18 C13 C14 122.24(17)
C18 C13 N1 127.88(17)
C14 C13 N1 109.75(16)
C15 C14 C13 119.77(17)
C15 C14 C11 130.86(16)
C13 C14 C11 109.00(15)
C14 C15 C16 117.82(17)
C14 C15 H15 121.1
C16 C15 H15 121.1
C17 C16 C15 122.18(18)
C17 C16 Cl1 118.56(15)
C15 C16 Cl1 119.27(15)
C16 C17 C18 120.25(19)
C16 C17 H17 119.9
C18 C17 H17 119.9
C13 C18 C17 117.71(18)
C13 C18 H18 121.1
C17 C18 H18 121.1
N2 C19 H22A 109.5
N2 C19 H22B 109.5
H22A C19 H22B 109.5
N2 C19 H19 109.5
H22A C19 H19 109.5
H22B C19 H19 109.5
O3 C20 O4 124.3(3)
O3 C20 C9 124.8(3)
O4 C20 C9 110.9(2)
C22 C21 O4 110.4(3)
C22 C21 H20A 109.6
O4 C21 H20A 109.6
C22 C21 H20B 109.6
O4 C21 H20B 109.6
H20A C21 H20B 108.1
C21 C22 H21A 109.5
C21 C22 H21B 109.5
H21A C22 H21B 109.5
C21 C22 H21C 109.5
H21A C22 H21C 109.5
H21B C22 H21C 109.5

loop_
_geom_bond_atom_site_label_1
_geom_bond_atom_site_label_2
_geom_bond_distance
Cl1 C16 1.7448(19)
S1 C5 1.755(2)
S1 C8 1.8308(17)
O1 C7 1.198(2)
O2 C12 1.221(2)
O3 C20 1.199(3)
O4 C20 1.318(3)
O4 C21 1.454(3)
N1 C12 1.344(3)
N1 C13 1.399(2)
N1 H1N 0.81(2)
N2 C19 1.453(3)
N2 C10 1.459(3)
N2 C11 1.460(2)
C1 C2 1.376(4)
C1 C6 1.388(3)
C1 H1 0.9300
C2 C3 1.379(4)
C2 H2 0.9300
C3 C4 1.374(3)
C3 H3 0.9300
C4 C5 1.390(3)
C4 H4 0.9300
C5 C6 1.388(3)
C6 C7 1.460(3)
C7 C8 1.543(3)
C8 C9 1.558(3)
C8 C11 1.559(3)
C9 C20 1.499(3)
C9 C10 1.519(3)
C9 H9 0.9800
C10 H10 0.9700
C10 H11 0.9700
C11 C14 1.506(2)
C11 C12 1.568(2)
C13 C18 1.374(3)
C13 C14 1.392(2)
C14 C15 1.378(2)
C15 C16 1.384(3)
C15 H15 0.9300
C16 C17 1.377(3)
C17 C18 1.382(3)
C17 H17 0.9300
C18 H18 0.9300
C19 H22A 0.9600
C19 H22B 0.9600
C19 H19 0.9600
C21 C22 1.402(6)
C21 H20A 0.9700
C21 H20B 0.9700
C22 H21A 0.9600
C22 H21B 0.9600
C22 H21C 0.9600

loop_
_geom_hbond_atom_site_label_D
_geom_hbond_atom_site_label_H
_geom_hbond_atom_site_label_A
_geom_hbond_site_symmetry_A
_geom_hbond_distance_DH
_geom_hbond_distance_HA
_geom_hbond_distance_DA
_geom_hbond_angle_DHA
N1 H1N O2 2_657 0.81(2) 2.03(2) 2.842(2) 172(2)
C18 H18 O3 1_545 0.93 2.57 3.496(3) 171
C2 H2 Cg 2_556 0.93 2.83 3.649(2) 155

loop_
_geom_torsion_atom_site_label_1
_geom_torsion_atom_site_label_2
_geom_torsion_atom_site_label_3
_geom_torsion_atom_site_label_4
_geom_torsion
C6 C1 C2 C3 0.5(4)
C1 C2 C3 C4 -0.3(5)
C2 C3 C4 C5 -0.2(4)
C3 C4 C5 C6 0.5(3)
C3 C4 C5 S1 179.1(2)
C8 S1 C5 C6 -4.41(16)
C8 S1 C5 C4 177.0(2)
C4 C5 C6 C1 -0.3(3)
S1 C5 C6 C1 -179.02(16)
C4 C5 C6 C7 -179.70(19)
S1 C5 C6 C7 1.6(2)
C2 C1 C6 C5 -0.2(3)
C2 C1 C6 C7 179.1(2)
C5 C6 C7 O1 -177.65(19)
C1 C6 C7 O1 3.0(3)
C5 C6 C7 C8 2.9(2)
C1 C6 C7 C8 -176.43(18)
O1 C7 C8 C9 -63.4(2)
C6 C7 C8 C9 116.04(17)
O1 C7 C8 C11 51.8(2)
C6 C7 C8 C11 -128.75(16)
O1 C7 C8 S1 174.81(16)
C6 C7 C8 S1 -5.73(18)
C5 S1 C8 C7 5.57(13)
C5 S1 C8 C9 -118.22(15)
C5 S1 C8 C11 132.08(13)
C7 C8 C9 C20 -78.9(2)
C11 C8 C9 C20 156.84(19)
S1 C8 C9 C20 40.7(2)
C7 C8 C9 C10 155.62(16)
C11 C8 C9 C10 31.38(17)
S1 C8 C9 C10 -84.80(16)
C19 N2 C10 C9 -153.17(19)
C11 N2 C10 C9 -23.4(2)
C20 C9 C10 N2 -132.10(19)
C8 C9 C10 N2 -6.6(2)
C19 N2 C11 C14 -59.7(2)
C10 N2 C11 C14 171.34(16)
C19 N2 C11 C8 172.22(17)
C10 N2 C11 C8 43.22(18)
C19 N2 C11 C12 55.3(2)
C10 N2 C11 C12 -73.7(2)
C7 C8 C11 N2 -167.27(14)
C9 C8 C11 N2 -44.62(16)
S1 C8 C11 N2 71.69(14)
C7 C8 C11 C14 68.6(2)
C9 C8 C11 C14 -168.71(15)
S1 C8 C11 C14 -52.40(18)
C7 C8 C11 C12 -47.1(2)
C9 C8 C11 C12 75.54(16)
S1 C8 C11 C12 -168.15(12)
C13 N1 C12 O2 -170.6(2)
C13 N1 C12 C11 6.5(2)
N2 C11 C12 O2 49.3(3)
C14 C11 C12 O2 171.21(19)
C8 C11 C12 O2 -62.0(2)
N2 C11 C12 N1 -127.93(18)
C14 C11 C12 N1 -5.98(19)
C8 C11 C12 N1 120.84(17)
C12 N1 C13 C18 171.55(19)
C12 N1 C13 C14 -4.3(2)
C18 C13 C14 C15 -2.4(3)
N1 C13 C14 C15 173.75(15)
C18 C13 C14 C11 -176.13(16)
N1 C13 C14 C11 0.0(2)
N2 C11 C14 C15 -46.9(2)
C8 C11 C14 C15 70.5(2)
C12 C11 C14 C15 -169.32(18)
N2 C11 C14 C13 125.89(16)
C8 C11 C14 C13 -116.74(16)
C12 C11 C14 C13 3.47(18)
C13 C14 C15 C16 1.4(2)
C11 C14 C15 C16 173.56(17)
C14 C15 C16 C17 0.3(3)
C14 C15 C16 Cl1 -179.61(13)
C15 C16 C17 C18 -1.0(3)
Cl1 C16 C17 C18 178.82(14)
C14 C13 C18 C17 1.6(3)
N1 C13 C18 C17 -173.82(18)
C16 C17 C18 C13 0.1(3)
C21 O4 C20 O3 3.5(4)
C21 O4 C20 C9 -176.8(3)
C10 C9 C20 O3 -0.9(4)
C8 C9 C20 O3 -121.1(3)
C10 C9 C20 O4 179.43(19)
C8 C9 C20 O4 59.2(3)
C20 O4 C21 C22 162.3(3)
